data_7028286
loop_
_publ_author_name
'Zhang, Zhi-Hui'
'Zhang, Qing-Qing'
'Feng, Sheng'
'Hu, Zhao-Jian'
'Chen, Sheng-Chun'
'Chen, Qun'
'He, Ming-Yang'

_publ_section_title
;
 Fluorinated metal-organic frameworks of
 1,4-bis(1,2,4-triazol-1-ylmethyl)-2,3,5,6-tetrafluorobenzene: synergistic
 interactions of ligand isomerism and counteranions.
;
_journal_issue 2
_journal_name_full 'Dalton transactions (Cambridge, England : 2003)'
_journal_page_first 646
_journal_page_last 655
_journal_paper_doi 10.1039/c3dt52211c
_journal_volume 43
_journal_year 2014
_chemical_formula_sum 'C24 H16 Cl2 Co F8 N12'
_chemical_formula_weight 754.32
_chemical_name_systematic
; 
 ? 
;
_space_group_IT_number 15
_symmetry_cell_setting monoclinic
_symmetry_space_group_name_Hall '-C 2yc'
_symmetry_space_group_name_H-M 'C 1 2/c 1'
_atom_sites_solution_hydrogens geom
_atom_sites_solution_primary direct
_atom_sites_solution_secondary difmap
_audit_creation_method SHELXL-97
_cell_angle_alpha 90.00
_cell_angle_beta 107.248(5)
_cell_angle_gamma 90.00
_cell_formula_units_Z 4
_cell_length_a 26.278(6)
_cell_length_b 14.401(3)
_cell_length_c 8.0107(19)
_cell_measurement_reflns_used 2780
_cell_measurement_temperature 295(2)
_cell_measurement_theta_max 28.40
_cell_measurement_theta_min 2.82
_cell_volume 2895.2(11)
_computing_cell_refinement 'Bruker SAINT'
_computing_data_collection 'Bruker APEX2'
_computing_data_reduction 'Bruker SAINT'
_computing_molecular_graphics 'Bruker SHELXTL'
_computing_publication_material 'Bruker SHELXTL'
_computing_structure_refinement 'SHELXL-97 (Sheldrick, 2008)'
_computing_structure_solution 'SHELXS-97 (Sheldrick, 2008)'
_diffrn_ambient_temperature 295(2)
_diffrn_measured_fraction_theta_full 0.995
_diffrn_measured_fraction_theta_max 0.995
_diffrn_measurement_device_type 'Bruker APEX-II CCD'
_diffrn_measurement_method '\f and \w scans'
_diffrn_radiation_monochromator graphite
_diffrn_radiation_source 'fine-focus sealed tube'
_diffrn_radiation_type MoK\a
_diffrn_radiation_wavelength 0.71073
_diffrn_reflns_av_R_equivalents 0.0476
_diffrn_reflns_av_sigmaI/netI 0.0494
_diffrn_reflns_limit_h_max 31
_diffrn_reflns_limit_h_min -31
_diffrn_reflns_limit_k_max 17
_diffrn_reflns_limit_k_min -17
_diffrn_reflns_limit_l_max 9
_diffrn_reflns_limit_l_min -5
_diffrn_reflns_number 7585
_diffrn_reflns_theta_full 25.00
_diffrn_reflns_theta_max 25.00
_diffrn_reflns_theta_min 1.62
_exptl_absorpt_coefficient_mu 0.870
_exptl_absorpt_correction_T_max 0.8733
_exptl_absorpt_correction_T_min 0.8383
_exptl_absorpt_correction_type multi-scan
_exptl_absorpt_process_details SADABS
_exptl_crystal_colour pink
_exptl_crystal_density_diffrn 1.731
_exptl_crystal_density_method 'not measured'
_exptl_crystal_description BLOCK
_exptl_crystal_F_000 1508
_exptl_crystal_size_max 0.21
_exptl_crystal_size_mid 0.21
_exptl_crystal_size_min 0.16
_refine_diff_density_max 0.724
_refine_diff_density_min -0.467
_refine_diff_density_rms 0.090
_refine_ls_extinction_method none
_refine_ls_goodness_of_fit_ref 1.021
_refine_ls_hydrogen_treatment constr
_refine_ls_matrix_type full
_refine_ls_number_parameters 214
_refine_ls_number_reflns 2546
_refine_ls_number_restraints 0
_refine_ls_restrained_S_all 1.021
_refine_ls_R_factor_all 0.0653
_refine_ls_R_factor_gt 0.0453
_refine_ls_shift/su_max 0.000
_refine_ls_shift/su_mean 0.000
_refine_ls_structure_factor_coef Fsqd
_refine_ls_weighting_details 'calc w=1/[\s^2^(Fo^2^)+(0.1000P)^2^+0.2500P] where P=(Fo^2^+2Fc^2^)/3'
_refine_ls_weighting_scheme calc
_refine_ls_wR_factor_gt 0.1224
_refine_ls_wR_factor_ref 0.1475
_reflns_number_gt 1918
_reflns_number_total 2546
_reflns_threshold_expression >2sigma(I)
_cod_data_source_file c3dt52211c.txt
_cod_data_source_block 2
_cod_depositor_comments
;
The following automatic conversions were performed:

'_symmetry_cell_setting' value 'Monoclinic' changed to 'monoclinic'
according to
/usr/data/users/saulius/automatic-downloads/current/RSC/lib/dictionaries/cif_core.dic
dictionary named 'cif_core.dic' version 2.4.2 from
2011-04-26.

'_exptl_absorpt_correction_type' value 'MULTI-SCAN'
changed to 'multi-scan' according to
/usr/data/users/saulius/automatic-downloads/current/RSC/lib/dictionaries/cif_core.dic
dictionary named 'cif_core.dic' version 2.4.2 from
2011-04-26.

'_refine_ls_hydrogen_treatment' value 'CONSTR' changed
to 'constr' according to
/usr/data/users/saulius/automatic-downloads/current/RSC/lib/dictionaries/cif_core.dic
dictionary named 'cif_core.dic' version 2.4.2 from 2011-04-26.

Automatic conversion script
Id: cif_fix_values 2281 2013-09-26 08:29:07Z andrius 
;
_cod_original_cell_volume 2895.1(11)
_cod_original_sg_symbol_H-M C2/c
_cod_database_code 7028286

loop_
_symmetry_equiv_pos_as_xyz
'x, y, z'
'-x, y, -z+1/2'
'x+1/2, y+1/2, z'
'-x+1/2, y+1/2, -z+1/2'
'-x, -y, -z'
'x, -y, z-1/2'
'-x+1/2, -y+1/2, -z'
'x+1/2, -y+1/2, z-1/2'

loop_
_atom_site_label
_atom_site_type_symbol
_atom_site_fract_x
_atom_site_fract_y
_atom_site_fract_z
_atom_site_U_iso_or_equiv
_atom_site_adp_type
_atom_site_occupancy
_atom_site_symmetry_multiplicity
_atom_site_calc_flag
_atom_site_refinement_flags
Co1 Co 0.2500 0.2500 0.0000 0.0300(2) Uani 1 2 d S
Cl1 Cl 0.28986(4) 0.11566(6) -0.12385(13) 0.0428(3) Uani 1 1 d .
N1 N 0.35669(11) 0.15432(19) 0.4806(4) 0.0357(7) Uani 1 1 d .
N2 N 0.30486(12) 0.2210(2) 0.2499(4) 0.0361(7) Uani 1 1 d .
N3 N 0.36365(16) 0.2458(2) 0.5116(5) 0.0517(10) Uani 1 1 d .
N4 N 0.19572(12) 0.15455(19) 0.0593(4) 0.0351(7) Uani 1 1 d .
N5 N 0.13475(12) 0.1000(2) 0.1648(4) 0.0360(7) Uani 1 1 d .
N6 N 0.15933(13) 0.0243(2) 0.1241(5) 0.0471(8) Uani 1 1 d .
C1 C 0.33129(17) 0.2823(3) 0.3687(5) 0.0482(10) Uani 1 1 d .
H1 H 0.3272 0.3460 0.3519 0.058 Uiso 1 1 calc R
C2 C 0.32231(15) 0.1407(2) 0.3251(5) 0.0382(9) Uani 1 1 d .
H2 H 0.3118 0.0828 0.2755 0.046 Uiso 1 1 calc R
C3 C 0.38364(14) 0.0872(2) 0.6143(5) 0.0375(8) Uani 1 1 d .
H3A H 0.3766 0.0251 0.5658 0.045 Uiso 1 1 calc R
H3B H 0.3688 0.0914 0.7114 0.045 Uiso 1 1 calc R
C4 C 0.44311(15) 0.1016(2) 0.6820(5) 0.0348(8) Uani 1 1 d .
C5 C 0.46932(16) 0.1056(2) 0.8600(5) 0.0379(9) Uani 1 1 d .
C6 C 0.52421(15) 0.1049(2) 0.9252(4) 0.0367(9) Uani 1 1 d .
C7 C 0.19571(15) 0.0610(3) 0.0617(5) 0.0444(9) Uani 1 1 d .
H7 H 0.2194 0.0255 0.0226 0.053 Uiso 1 1 calc R
C8 C 0.15639(15) 0.1771(2) 0.1241(5) 0.0391(9) Uani 1 1 d .
H8 H 0.1456 0.2373 0.1388 0.047 Uiso 1 1 calc R
C9 C 0.09161(15) 0.0904(3) 0.2428(5) 0.0457(10) Uani 1 1 d .
H9A H 0.0813 0.1513 0.2730 0.055 Uiso 1 1 calc R
H9B H 0.1038 0.0543 0.3494 0.055 Uiso 1 1 calc R
C10 C 0.04413(14) 0.0433(3) 0.1185(5) 0.0360(8) Uani 1 1 d .
C11 C 0.00537(16) 0.0933(2) -0.0013(5) 0.0405(9) Uani 1 1 d .
C12 C -0.03753(14) 0.0525(3) -0.1164(5) 0.0372(8) Uani 1 1 d .
F1 F 0.01000(10) 0.18677(15) -0.0063(4) 0.0652(7) Uani 1 1 d .
F2 F -0.07356(10) 0.10422(16) -0.2327(3) 0.0582(7) Uani 1 1 d .
F3 F 0.44059(9) 0.10477(18) 0.9740(3) 0.0525(6) Uani 1 1 d .
F4 F 0.54630(9) 0.10214(17) 1.1003(3) 0.0516(6) Uani 1 1 d .

loop_
_atom_site_aniso_label
_atom_site_aniso_U_11
_atom_site_aniso_U_22
_atom_site_aniso_U_33
_atom_site_aniso_U_23
_atom_site_aniso_U_13
_atom_site_aniso_U_12
Co1 0.0329(4) 0.0226(4) 0.0315(4) 0.0008(3) 0.0048(3) -0.0029(3)
Cl1 0.0502(6) 0.0283(5) 0.0533(6) -0.0061(4) 0.0204(5) -0.0007(4)
N1 0.0436(18) 0.0231(15) 0.0350(16) -0.0010(13) 0.0034(14) 0.0006(13)
N2 0.0402(17) 0.0282(16) 0.0348(16) -0.0005(13) 0.0031(14) -0.0018(13)
N3 0.070(2) 0.0263(17) 0.0430(19) -0.0052(14) -0.0077(18) -0.0007(15)
N4 0.0401(17) 0.0235(15) 0.0411(17) -0.0023(13) 0.0112(14) -0.0077(13)
N5 0.0415(17) 0.0292(16) 0.0369(17) -0.0042(13) 0.0111(14) -0.0104(13)
N6 0.0486(19) 0.0322(18) 0.064(2) -0.0006(16) 0.0213(17) -0.0054(15)
C1 0.065(3) 0.0200(18) 0.046(2) 0.0014(17) -0.005(2) 0.0010(18)
C2 0.044(2) 0.0210(17) 0.040(2) -0.0042(16) -0.0027(16) 0.0004(15)
C3 0.044(2) 0.0245(18) 0.039(2) 0.0049(15) 0.0056(17) 0.0021(15)
C4 0.045(2) 0.0187(17) 0.0358(19) 0.0000(14) 0.0047(16) 0.0010(14)
C5 0.050(2) 0.0280(19) 0.035(2) 0.0008(15) 0.0114(17) 0.0013(16)
C6 0.048(2) 0.0281(19) 0.0254(18) 0.0026(14) -0.0026(16) 0.0011(15)
C7 0.044(2) 0.032(2) 0.059(2) 0.0021(18) 0.0174(19) -0.0010(17)
C8 0.044(2) 0.0240(18) 0.051(2) -0.0039(17) 0.0161(18) -0.0093(16)
C9 0.046(2) 0.052(2) 0.040(2) -0.0121(19) 0.0153(18) -0.0169(19)
C10 0.040(2) 0.0317(19) 0.040(2) -0.0102(16) 0.0184(17) -0.0098(15)
C11 0.053(2) 0.0187(17) 0.057(2) -0.0042(17) 0.027(2) -0.0085(16)
C12 0.040(2) 0.029(2) 0.043(2) -0.0012(16) 0.0143(17) -0.0027(16)
F1 0.0774(17) 0.0215(11) 0.094(2) -0.0058(13) 0.0217(15) -0.0127(11)
F2 0.0581(15) 0.0452(14) 0.0649(16) 0.0095(12) 0.0084(13) 0.0007(11)
F3 0.0534(14) 0.0638(17) 0.0412(13) -0.0007(11) 0.0153(11) -0.0017(11)
F4 0.0577(15) 0.0600(16) 0.0309(11) -0.0016(10) 0.0036(10) 0.0001(11)

loop_
_atom_type_symbol
_atom_type_description
_atom_type_scat_dispersion_real
_atom_type_scat_dispersion_imag
_atom_type_scat_source
C C 0.0033 0.0016 'International Tables Vol C Tables 4.2.6.8 and 6.1.1.4'
H H 0.0000 0.0000 'International Tables Vol C Tables 4.2.6.8 and 6.1.1.4'
N N 0.0061 0.0033 'International Tables Vol C Tables 4.2.6.8 and 6.1.1.4'
F F 0.0171 0.0103 'International Tables Vol C Tables 4.2.6.8 and 6.1.1.4'
Co Co 0.3494 0.9721 'International Tables Vol C Tables 4.2.6.8 and 6.1.1.4'
Cl Cl 0.1484 0.1585 'International Tables Vol C Tables 4.2.6.8 and 6.1.1.4'

loop_
_geom_angle_atom_site_label_1
_geom_angle_atom_site_label_2
_geom_angle_atom_site_label_3
_geom_angle
_geom_angle_site_symmetry_1
_geom_angle_site_symmetry_3
N2 Co1 N2 180.0(2) 7 .
N2 Co1 N4 88.58(12) 7 7
N2 Co1 N4 91.42(12) . 7
N2 Co1 N4 91.42(12) 7 .
N2 Co1 N4 88.58(12) . .
N4 Co1 N4 180.00(11) 7 .
N2 Co1 Cl1 91.43(9) 7 .
N2 Co1 Cl1 88.57(9) . .
N4 Co1 Cl1 91.34(8) 7 .
N4 Co1 Cl1 88.66(8) . .
N2 Co1 Cl1 88.56(9) 7 7
N2 Co1 Cl1 91.44(9) . 7
N4 Co1 Cl1 88.66(8) 7 7
N4 Co1 Cl1 91.34(8) . 7
Cl1 Co1 Cl1 180.0 . 7
C2 N1 N3 109.7(3) . .
C2 N1 C3 129.9(3) . .
N3 N1 C3 120.3(3) . .
C2 N2 C1 102.5(3) . .
C2 N2 Co1 130.3(3) . .
C1 N2 Co1 127.2(3) . .
C1 N3 N1 102.3(3) . .
C8 N4 C7 103.6(3) . .
C8 N4 Co1 125.4(2) . .
C7 N4 Co1 130.6(2) . .
C8 N5 N6 110.1(3) . .
C8 N5 C9 128.9(3) . .
N6 N5 C9 121.0(3) . .
C7 N6 N5 102.7(3) . .
N3 C1 N2 115.0(3) . .
N3 C1 H1 122.5 . .
N2 C1 H1 122.5 . .
N1 C2 N2 110.4(3) . .
N1 C2 H2 124.8 . .
N2 C2 H2 124.8 . .
N1 C3 C4 113.4(3) . .
N1 C3 H3A 108.9 . .
C4 C3 H3A 108.9 . .
N1 C3 H3B 108.9 . .
C4 C3 H3B 108.9 . .
H3A C3 H3B 107.7 . .
C6 C4 C5 115.2(3) 2_656 .
C6 C4 C3 123.3(3) 2_656 .
C5 C4 C3 121.3(3) . .
F3 C5 C6 118.4(3) . .
F3 C5 C4 119.3(3) . .
C6 C5 C4 122.2(4) . .
F4 C6 C5 118.2(3) . .
F4 C6 C4 119.3(3) . 2_656
C5 C6 C4 122.4(3) . 2_656
N6 C7 N4 114.3(3) . .
N6 C7 H7 122.8 . .
N4 C7 H7 122.8 . .
N4 C8 N5 109.3(3) . .
N4 C8 H8 125.4 . .
N5 C8 H8 125.4 . .
N5 C9 C10 110.9(3) . .
N5 C9 H9A 109.5 . .
C10 C9 H9A 109.5 . .
N5 C9 H9B 109.5 . .
C10 C9 H9B 109.5 . .
H9A C9 H9B 108.0 . .
C11 C10 C12 116.6(3) . 5
C11 C10 C9 121.4(3) . .
C12 C10 C9 122.0(4) 5 .
F1 C11 C12 118.3(4) . .
F1 C11 C10 119.1(3) . .
C12 C11 C10 122.6(3) . .
F2 C12 C11 120.2(3) . .
F2 C12 C10 118.9(3) . 5
C11 C12 C10 120.8(3) . 5

loop_
_geom_bond_atom_site_label_1
_geom_bond_atom_site_label_2
_geom_bond_distance
_geom_bond_site_symmetry_2
Co1 N2 2.133(3) 7
Co1 N2 2.133(3) .
Co1 N4 2.133(3) 7
Co1 N4 2.133(3) .
Co1 Cl1 2.5378(10) .
Co1 Cl1 2.5378(10) 7
N1 C2 1.319(4) .
N1 N3 1.343(4) .
N1 C3 1.461(4) .
N2 C2 1.321(5) .
N2 C1 1.332(5) .
N3 C1 1.315(5) .
N4 C8 1.327(5) .
N4 C7 1.347(5) .
N5 C8 1.331(5) .
N5 N6 1.356(4) .
N5 C9 1.454(5) .
N6 C7 1.314(5) .
C1 H1 0.9300 .
C2 H2 0.9300 .
C3 C4 1.509(5) .
C3 H3A 0.9700 .
C3 H3B 0.9700 .
C4 C6 1.383(6) 2_656
C4 C5 1.389(5) .
C5 F3 1.347(4) .
C5 C6 1.381(5) .
C6 F4 1.350(4) .
C6 C4 1.383(6) 2_656
C7 H7 0.9300 .
C8 H8 0.9300 .
C9 C10 1.508(5) .
C9 H9A 0.9700 .
C9 H9B 0.9700 .
C10 C11 1.377(5) .
C10 C12 1.390(5) 5
C11 F1 1.353(4) .
C11 C12 1.360(5) .
C12 F2 1.340(4) .
C12 C10 1.390(5) 5

loop_
_geom_hbond_atom_site_label_D
_geom_hbond_atom_site_label_H
_geom_hbond_atom_site_label_A
_geom_hbond_distance_DH
_geom_hbond_distance_HA
_geom_hbond_distance_DA
_geom_hbond_angle_DHA
_geom_hbond_site_symmetry_A
_geom_hbond_publ_flag
C1 H1 N6 0.93 2.59 3.493(5) 164 4_555 yes
C3 H3B Cl1 0.97 2.79 3.702(4) 157 1_556 yes
C7 H7 Cl1 0.93 2.79 3.336(4) 119 . yes
C8 H8 Cl1 0.93 2.74 3.302(3) 120 7_555 yes
C9 H9A N3 0.97 2.41 3.073(5) 126 7_556 yes
C9 H9B N6 0.97 2.52 3.464(5) 165 6_556 yes

loop_
_geom_torsion_atom_site_label_1
_geom_torsion_atom_site_label_2
_geom_torsion_atom_site_label_3
_geom_torsion_atom_site_label_4
_geom_torsion
_geom_torsion_site_symmetry_1
_geom_torsion_site_symmetry_4
N4 Co1 N2 C2 -129.5(3) 7 .
N4 Co1 N2 C2 50.5(3) . .
Cl1 Co1 N2 C2 -38.1(3) . .
Cl1 Co1 N2 C2 141.9(3) 7 .
N4 Co1 N2 C1 48.8(3) 7 .
N4 Co1 N2 C1 -131.2(3) . .
Cl1 Co1 N2 C1 140.1(3) . .
Cl1 Co1 N2 C1 -39.9(3) 7 .
C2 N1 N3 C1 0.9(5) . .
C3 N1 N3 C1 -176.4(3) . .
N2 Co1 N4 C8 -84.1(3) 7 .
N2 Co1 N4 C8 95.9(3) . .
Cl1 Co1 N4 C8 -175.5(3) . .
Cl1 Co1 N4 C8 4.5(3) 7 .
N2 Co1 N4 C7 104.5(3) 7 .
N2 Co1 N4 C7 -75.5(3) . .
Cl1 Co1 N4 C7 13.1(3) . .
Cl1 Co1 N4 C7 -166.9(3) 7 .
C8 N5 N6 C7 0.8(4) . .
C9 N5 N6 C7 -178.7(3) . .
N1 N3 C1 N2 -0.5(5) . .
C2 N2 C1 N3 -0.1(5) . .
Co1 N2 C1 N3 -178.8(3) . .
N3 N1 C2 N2 -1.0(5) . .
C3 N1 C2 N2 175.9(3) . .
C1 N2 C2 N1 0.7(4) . .
Co1 N2 C2 N1 179.3(2) . .
C2 N1 C3 C4 129.9(4) . .
N3 N1 C3 C4 -53.5(5) . .
N1 C3 C4 C6 -54.9(5) . 2_656
N1 C3 C4 C5 130.0(3) . .
C6 C4 C5 F3 178.6(3) 2_656 .
C3 C4 C5 F3 -5.9(5) . .
C6 C4 C5 C6 -5.3(4) 2_656 .
C3 C4 C5 C6 170.2(3) . .
F3 C5 C6 F4 0.9(5) . .
C4 C5 C6 F4 -175.2(3) . .
F3 C5 C6 C4 177.1(3) . 2_656
C4 C5 C6 C4 1.0(5) . 2_656
N5 N6 C7 N4 -0.3(5) . .
C8 N4 C7 N6 -0.3(5) . .
Co1 N4 C7 N6 172.5(3) . .
C7 N4 C8 N5 0.8(4) . .
Co1 N4 C8 N5 -172.5(2) . .
N6 N5 C8 N4 -1.0(4) . .
C9 N5 C8 N4 178.4(3) . .
C8 N5 C9 C10 116.1(4) . .
N6 N5 C9 C10 -64.5(5) . .
N5 C9 C10 C11 -88.2(4) . .
N5 C9 C10 C12 90.8(4) . 5
C12 C10 C11 F1 -179.4(3) 5 .
C9 C10 C11 F1 -0.4(5) . .
C12 C10 C11 C12 0.2(6) 5 .
C9 C10 C11 C12 179.2(3) . .
F1 C11 C12 F2 0.9(6) . .
C10 C11 C12 F2 -178.7(3) . .
F1 C11 C12 C10 179.4(3) . 5
C10 C11 C12 C10 -0.2(6) . 5
